data_2205765
loop_
_publ_author_name
'Ohba, Shigeru'
'Tsutsumi, Tomomi'
'Terao, Yosuke'
'Miyamoto, Kenji'
'Ohta, Hiromichi'

_publ_section_title
;
 (<i>R</i>)-1-Phenyl-1-ethylammonium
 (<i>R</i>)-2-hydroxymethyl-2-(2-naphthyl)propanoate
;
_journal_issue 5
_journal_name_full 'Acta Crystallographica Section E'
_journal_page_first o1283
_journal_page_last o1285
_journal_paper_doi 10.1107/S1600536805010305
_journal_volume 61
_journal_year 2005
_chemical_formula_iupac 'C8 H12 N +, C14 H13 O3 -'
_chemical_formula_moiety 'C8 H12 N +, C14 H13 O3 -'
_chemical_formula_sum 'C22 H25 N O3'
_chemical_formula_weight 351.44
_chemical_name_systematic
;
(R)-1-Phenyl-1-ethylammonium (R)-2-hydroxymethyl-2-(2-naphthyl)propanoate
;
_space_group_IT_number 4
_symmetry_cell_setting monoclinic
_symmetry_space_group_name_Hall 'P 2yb'
_symmetry_space_group_name_H-M 'P 1 21 1'
_cell_angle_alpha 90
_cell_angle_beta 104.741(16)
_cell_angle_gamma 90
_cell_formula_units_Z 2
_cell_length_a 12.791(2)
_cell_length_b 6.4448(16)
_cell_length_c 12.068(3)
_cell_measurement_reflns_used 25
_cell_measurement_temperature 298
_cell_measurement_theta_max 11.8
_cell_measurement_theta_min 10.1
_cell_volume 962.1(4)
_computing_cell_refinement
;
WinAFC Diffractometer Control Software
;
_computing_data_collection
;
WinAFC Diffractometer Control Software (Rigaku, 1999)
;
_computing_data_reduction
;
TEXSAN (Molecular Structure Corporation, 2001)
;
_computing_molecular_graphics 'ORTEPII (Johnson, 1976)'
_computing_publication_material TEXSAN
_computing_structure_refinement
;
SHELXL97 (Sheldrick, 1997)
;
_computing_structure_solution
;
SIR92 (Altomare <i>et al.</i>, 1994)
;
_diffrn_ambient_temperature 298
_diffrn_measured_fraction_theta_full 1.0
_diffrn_measured_fraction_theta_max 1.0
_diffrn_measurement_device_type 'Rigaku AFC-7R'
_diffrn_measurement_method \w-2\q
_diffrn_radiation_type 'Mo K\a'
_diffrn_radiation_wavelength 0.71073
_diffrn_reflns_av_R_equivalents 0.024
_diffrn_reflns_limit_h_max 15
_diffrn_reflns_limit_h_min -6
_diffrn_reflns_limit_k_max 7
_diffrn_reflns_limit_k_min 0
_diffrn_reflns_limit_l_max 13
_diffrn_reflns_limit_l_min -14
_diffrn_reflns_number 2165
_diffrn_reflns_theta_full 25.0
_diffrn_reflns_theta_max 25.0
_diffrn_standards_decay_% 0
_diffrn_standards_interval_count 150
_diffrn_standards_number 3
_exptl_absorpt_coefficient_mu 0.080
_exptl_absorpt_correction_T_max 0.996
_exptl_absorpt_correction_T_min 0.992
_exptl_absorpt_correction_type integration
_exptl_absorpt_process_details '(ABSCOR; Higashi, 1999)'
_exptl_crystal_colour colorless
_exptl_crystal_density_diffrn 1.213
_exptl_crystal_density_method 'not measured'
_exptl_crystal_description needle
_exptl_crystal_F_000 376
_exptl_crystal_size_max 0.9
_exptl_crystal_size_mid 0.1
_exptl_crystal_size_min 0.05
_refine_diff_density_max 0.16
_refine_diff_density_min -0.19
_refine_ls_abs_structure_details 'see text'
_refine_ls_extinction_method none
_refine_ls_goodness_of_fit_ref 0.973
_refine_ls_hydrogen_treatment constr
_refine_ls_number_parameters 244
_refine_ls_number_reflns 1854
_refine_ls_R_factor_gt 0.0484
_refine_ls_shift/su_max 0.0160
_refine_ls_structure_factor_coef Fsqd
_refine_ls_weighting_details 'w = 1/[\s^2^(Fo^2^) + (0.0179P)^2^] where P = (Fo^2^+2Fc^2^)/3'
_refine_ls_weighting_scheme calc
_refine_ls_wR_factor_ref 0.1022
_reflns_number_gt 698
_reflns_number_total 1854
_reflns_threshold_expression I>2\s(I)
_cod_data_source_file nc6025.cif
_cod_data_source_block I
_cod_original_sg_symbol_H-M 'P 21'
_cod_database_code 2205765
_cod_database_fobs_code 2205765

loop_
_symmetry_equiv_pos_as_xyz
x,y,z
-x,1/2+y,-z

loop_
_atom_site_label
_atom_site_fract_x
_atom_site_fract_y
_atom_site_fract_z
_atom_site_U_iso_or_equiv
_atom_site_adp_type
_atom_site_calc_flag
_atom_site_refinement_flags
_atom_site_occupancy
_atom_site_type_symbol
O1 0.2178(4) 0.1328(8) 0.0667(4) 0.0520(10) Uani d . 1.00 O
O2 0.1292(3) -0.1683(7) 0.0477(3) 0.0490(10) Uani d . 1.00 O
O3A 0.4034(5) 0.0880(10) -0.0053(6) 0.082(3) Uani d P 0.70 O
O3B 0.5220(10) -0.151(3) 0.144(2) 0.103(7) Uani d P 0.30 O
N4 0.0723(4) 0.4311(8) 0.0981(4) 0.0430(10) Uani d . 1.00 N
C5 0.3239(5) -0.1820(10) 0.1008(6) 0.042(2) Uani d . 1.00 C
C6 0.2165(6) -0.0620(10) 0.0704(5) 0.038(2) Uani d . 1.00 C
C7 0.4176(5) -0.0300(10) 0.1003(6) 0.061(2) Uani d . 1.00 C
C8 0.3199(5) -0.3510(10) 0.0109(6) 0.063(2) Uani d . 1.00 C
C9 0.3413(5) -0.2650(10) 0.2237(7) 0.051(2) Uani d . 1.00 C
C10 0.3167(5) -0.1420(10) 0.3064(7) 0.051(2) Uani d . 1.00 C
C11 0.3321(6) -0.2080(10) 0.4203(7) 0.058(2) Uani d . 1.00 C
C12 0.3048(6) -0.0870(10) 0.5040(7) 0.070(2) Uani d . 1.00 C
C13 0.3165(6) -0.155(2) 0.6126(8) 0.085(3) Uani d . 1.00 C
C14 0.3594(7) -0.353(2) 0.6449(7) 0.086(3) Uani d . 1.00 C
C15 0.3879(7) -0.479(2) 0.5663(9) 0.084(3) Uani d . 1.00 C
C16 0.3742(6) -0.4110(10) 0.4509(8) 0.056(2) Uani d . 1.00 C
C17 0.4001(6) -0.5320(10) 0.3665(9) 0.070(3) Uani d . 1.00 C
C18 0.3836(6) -0.4630(10) 0.2566(7) 0.059(2) Uani d . 1.00 C
C19 0.0365(7) 0.1810(10) 0.2359(6) 0.076(3) Uani d . 1.00 C
C20 0.0757(5) 0.3960(10) 0.2216(6) 0.051(2) Uani d . 1.00 C
C21 0.0135(5) 0.5600(10) 0.2682(6) 0.048(2) Uani d . 1.00 C
C22 0.0582(5) 0.6430(10) 0.3732(6) 0.053(2) Uani d . 1.00 C
C23 -0.0007(7) 0.7770(10) 0.4241(6) 0.063(2) Uani d . 1.00 C
C24 -0.1056(7) 0.8260(10) 0.3710(6) 0.067(2) Uani d . 1.00 C
C25 -0.1506(6) 0.7450(10) 0.2639(7) 0.078(3) Uani d . 1.00 C
C26 -0.0922(6) 0.612(2) 0.2137(6) 0.071(2) Uani d . 1.00 C
H3A 0.3381 0.1653 -0.0189 0.0978 Uiso calc P 0.70 H
H3B 0.5263 -0.2562 0.0899 0.1231 Uiso calc P 0.30 H
H4A 0.1214 0.3393 0.0758 0.0517 Uiso calc . 1.00 H
H4B 0.0012 0.4060 0.0524 0.0517 Uiso calc . 1.00 H
H4C 0.0922 0.5704 0.0878 0.0517 Uiso calc . 1.00 H
H7A1 0.4826 -0.1078 0.1119 0.0729 Uiso calc P 0.70 H
H7A2 0.4235 0.0651 0.1618 0.0729 Uiso calc P 0.70 H
H7B1 0.4155 0.0844 0.1494 0.0729 Uiso calc P 0.30 H
H7B2 0.4121 0.0190 0.0248 0.0729 Uiso calc P 0.30 H
H8A 0.2614 -0.4421 0.0099 0.0757 Uiso calc . 1.00 H
H8B 0.3100 -0.2882 -0.0624 0.0757 Uiso calc . 1.00 H
H8C 0.3858 -0.4264 0.0291 0.0757 Uiso calc . 1.00 H
H10 0.2882 -0.0071 0.2858 0.0609 Uiso calc . 1.00 H
H12 0.2770 0.0485 0.4844 0.0836 Uiso calc . 1.00 H
H13 0.2955 -0.0690 0.6671 0.1022 Uiso calc . 1.00 H
H14 0.3687 -0.3988 0.7216 0.1028 Uiso calc . 1.00 H
H15 0.4169 -0.6128 0.5886 0.1009 Uiso calc . 1.00 H
H17 0.4300 -0.6664 0.3858 0.0842 Uiso calc . 1.00 H
H18 0.4011 -0.5512 0.2008 0.0707 Uiso calc . 1.00 H
H19A -0.0362 0.1668 0.1920 0.0915 Uiso calc . 1.00 H
H19B 0.0806 0.0829 0.2104 0.0915 Uiso calc . 1.00 H
H19C 0.0401 0.1569 0.3145 0.0915 Uiso calc . 1.00 H
H20 0.1492 0.4039 0.2641 0.0615 Uiso calc . 1.00 H
H22 0.1304 0.6087 0.4122 0.0639 Uiso calc . 1.00 H
H23 0.0323 0.8361 0.4967 0.0759 Uiso calc . 1.00 H
H24 -0.1464 0.9142 0.4072 0.0809 Uiso calc . 1.00 H
H25 -0.2224 0.7818 0.2244 0.0939 Uiso calc . 1.00 H
H26 -0.1249 0.5542 0.1406 0.0847 Uiso calc . 1.00 H

loop_
_atom_site_aniso_label
_atom_site_aniso_U_11
_atom_site_aniso_U_22
_atom_site_aniso_U_33
_atom_site_aniso_U_12
_atom_site_aniso_U_13
_atom_site_aniso_U_23
O1 0.052(3) 0.034(3) 0.070(4) 0.004(3) 0.015(2) 0.006(3)
O2 0.033(3) 0.044(3) 0.065(3) -0.005(3) 0.004(2) 0.005(3)
O3A 0.046(4) 0.091(7) 0.115(6) -0.012(5) 0.034(4) 0.028(6)
O3B 0.070(10) 0.09(2) 0.15(2) -0.030(10) 0.040(10) -0.04(2)
N4 0.039(3) 0.032(4) 0.061(4) 0.003(3) 0.017(3) 0.002(4)
C5 0.032(4) 0.038(5) 0.062(5) 0.001(4) 0.022(4) 0.001(5)
C6 0.043(5) 0.042(5) 0.032(4) 0.016(5) 0.014(4) 0.001(5)
C7 0.045(5) 0.050(6) 0.089(6) 0.002(4) 0.020(5) 0.008(5)
C8 0.061(5) 0.050(5) 0.082(6) 0.003(5) 0.025(4) -0.013(5)
C9 0.031(4) 0.035(5) 0.086(6) 0.006(4) 0.014(4) -0.001(5)
C10 0.043(4) 0.042(5) 0.066(5) 0.011(4) 0.012(4) 0.001(5)
C11 0.040(4) 0.064(7) 0.068(7) -0.015(5) 0.013(4) -0.015(6)
C12 0.067(6) 0.081(6) 0.055(5) 0.006(5) 0.003(5) 0.001(6)
C13 0.057(5) 0.130(10) 0.069(7) 0.002(7) 0.015(5) 0.004(7)
C14 0.059(6) 0.124(10) 0.067(7) -0.004(7) 0.004(5) 0.044(8)
C15 0.062(6) 0.094(8) 0.089(7) -0.006(6) 0.006(6) 0.015(8)
C16 0.046(5) 0.044(6) 0.073(7) 0.004(5) 0.007(4) 0.011(5)
C17 0.057(5) 0.045(6) 0.097(7) 0.009(5) -0.001(6) 0.011(6)
C18 0.050(5) 0.042(6) 0.079(6) 0.015(5) 0.006(5) -0.001(5)
C19 0.118(7) 0.040(6) 0.086(7) 0.016(6) 0.054(6) 0.022(5)
C20 0.050(4) 0.056(6) 0.048(5) 0.007(4) 0.013(4) 0.009(5)
C21 0.053(5) 0.047(5) 0.047(5) 0.002(5) 0.019(4) -0.005(5)
C22 0.062(5) 0.057(5) 0.042(5) 0.004(5) 0.016(4) 0.015(5)
C23 0.081(6) 0.059(6) 0.053(5) -0.004(5) 0.023(5) -0.003(5)
C24 0.084(6) 0.053(6) 0.073(6) 0.005(6) 0.033(5) -0.008(6)
C25 0.044(5) 0.102(8) 0.087(6) 0.025(5) 0.013(5) -0.010(6)
C26 0.046(5) 0.092(7) 0.064(5) 0.007(5) -0.003(4) -0.023(6)

loop_
_atom_type_symbol
_atom_type_description
_atom_type_scat_dispersion_real
_atom_type_scat_dispersion_imag
_atom_type_scat_source
C C 0.003 0.002
;International Tables for Crystallography
(1992, Vol. C, Tables 4.2.6.8 and 6.1.1.4)
;
H H 0.000 0.000
;International Tables for Crystallography
(1992, Vol. C, Table 6.1.1.4)
;
N N 0.006 0.003
;International Tables for Crystallography
(1992, Vol. C, Tables 4.2.6.8 and 6.1.1.4)
;
O O 0.011 0.006
;International Tables for Crystallography
(1992, Vol. C, Tables 4.2.6.8 and 6.1.1.4)
;

loop_
_geom_angle_atom_site_label_1
_geom_angle_atom_site_label_2
_geom_angle_atom_site_label_3
_geom_angle
_geom_angle_publ_flag
C7 O3A H3A 109.5 no
C7 O3B H3B 109.5 no
C20 N4 H4A 109.5 no
C20 N4 H4B 109.5 no
C20 N4 H4C 109.5 no
H4A N4 H4B 109.5 no
H4A N4 H4C 109.5 no
H4B N4 H4C 109.5 no
C6 C5 C7 108.8(6) ?
C6 C5 C8 108.9(5) ?
C6 C5 C9 107.8(6) ?
C7 C5 C8 109.5(6) ?
C7 C5 C9 107.4(5) ?
C8 C5 C9 114.3(6) ?
O1 C6 O2 123.2(6) no
O1 C6 C5 119.6(6) ?
O2 C6 C5 117.2(6) ?
O3A C7 O3B 118.2(10) ?
O3A C7 C5 114.2(5) ?
O3A C7 H7A1 108.3 no
O3A C7 H7A2 108.3 no
O3B C7 C5 106.6(9) ?
O3B C7 H7B1 110.2 no
O3B C7 H7B2 110.2 no
C5 C7 H7A1 108.3 no
C5 C7 H7A2 108.3 no
C5 C7 H7B1 110.2 no
C5 C7 H7B2 110.2 no
H7A1 C7 H7A2 109.5 no
H7B1 C7 H7B2 109.5 no
C5 C8 H8A 109.5 no
C5 C8 H8B 109.5 no
C5 C8 H8C 109.5 no
H8A C8 H8B 109.5 no
H8A C8 H8C 109.5 no
H8B C8 H8C 109.5 no
C5 C9 C10 119.9(6) ?
C5 C9 C18 122.5(7) ?
C10 C9 C18 117.6(8) ?
C9 C10 C11 122.4(7) ?
C9 C10 H10 118.8 no
C11 C10 H10 118.8 no
C10 C11 C12 122.8(8) ?
C10 C11 C16 118.8(8) ?
C12 C11 C16 118.3(8) ?
C11 C12 C13 122.3(9) ?
C11 C12 H12 118.8 no
C13 C12 H12 118.8 no
C12 C13 C14 120.2(10) ?
C12 C13 H13 119.9 no
C14 C13 H13 119.9 no
C13 C14 C15 120.1(9) ?
C13 C14 H14 119.9 no
C15 C14 H14 119.9 no
C14 C15 C16 120.3(9) ?
C14 C15 H15 119.9 no
C16 C15 H15 119.9 no
C11 C16 C15 118.7(9) ?
C11 C16 C17 118.1(8) ?
C15 C16 C17 123.2(8) ?
C16 C17 C18 121.4(7) ?
C16 C17 H17 119.3 no
C18 C17 H17 119.3 no
C9 C18 C17 121.7(8) ?
C9 C18 H18 119.1 no
C17 C18 H18 119.1 no
C20 C19 H19A 109.5 no
C20 C19 H19B 109.5 no
C20 C19 H19C 109.5 no
H19A C19 H19B 109.5 no
H19A C19 H19C 109.5 no
H19B C19 H19C 109.5 no
N4 C20 C19 109.2(5) ?
N4 C20 C21 112.3(5) ?
N4 C20 H20 107.6 no
C19 C20 C21 112.2(6) ?
C19 C20 H20 107.6 no
C21 C20 H20 107.6 no
C20 C21 C22 119.0(6) ?
C20 C21 C26 122.3(6) ?
C22 C21 C26 118.3(7) ?
C21 C22 C23 120.7(6) ?
C21 C22 H22 119.6 no
C23 C22 H22 119.6 no
C22 C23 C24 120.9(6) ?
C22 C23 H23 119.5 no
C24 C23 H23 119.5 no
C23 C24 C25 118.6(8) ?
C23 C24 H24 120.7 no
C25 C24 H24 120.7 no
C24 C25 C26 120.3(7) ?
C24 C25 H25 119.8 no
C26 C25 H25 119.8 no
C21 C26 C25 121.1(6) ?
C21 C26 H26 119.5 no
C25 C26 H26 119.5 no

loop_
_geom_bond_atom_site_label_1
_geom_bond_atom_site_label_2
_geom_bond_distance
_geom_bond_publ_flag
O1 C6 1.255(9) yes
O2 C6 1.280(8) yes
O3A C7 1.460(10) ?
O3A H3A 0.950 no
O3B C7 1.52(2) ?
O3B H3B 0.950 no
N4 C20 1.497(9) ?
N4 H4A 0.950 no
N4 H4B 0.950 no
N4 H4C 0.950 no
C5 C6 1.539(9) ?
C5 C7 1.551(10) ?
C5 C8 1.530(10) ?
C5 C9 1.540(10) ?
C7 H7A1 0.950 no
C7 H7A2 0.950 no
C7 H7B1 0.950 no
C7 H7B2 0.950 no
C8 H8A 0.950 no
C8 H8B 0.950 no
C8 H8C 0.950 no
C9 C10 1.370(10) ?
C9 C18 1.410(10) ?
C10 C11 1.400(10) ?
C10 H10 0.950 no
C11 C12 1.390(10) ?
C11 C16 1.420(10) ?
C12 C13 1.350(10) ?
C12 H12 0.950 no
C13 C14 1.40(2) ?
C13 H13 0.950 no
C14 C15 1.37(2) ?
C14 H14 0.950 no
C15 C16 1.430(10) ?
C15 H15 0.950 no
C16 C17 1.390(10) ?
C17 C18 1.360(10) ?
C17 H17 0.950 no
C18 H18 0.950 no
C19 C20 1.500(10) ?
C19 H19A 0.950 no
C19 H19B 0.950 no
C19 H19C 0.950 no
C20 C21 1.510(10) ?
C20 H20 0.950 no
C21 C22 1.362(10) ?
C21 C26 1.386(9) ?
C22 C23 1.390(10) ?
C22 H22 0.950 no
C23 C24 1.370(10) ?
C23 H23 0.950 no
C24 C25 1.380(10) ?
C24 H24 0.950 no
C25 C26 1.380(10) ?
C25 H25 0.950 no
C26 H26 0.950 no

loop_
_geom_hbond_atom_site_label_D
_geom_hbond_atom_site_label_H
_geom_hbond_atom_site_label_A
_geom_hbond_site_symmetry_A
_geom_hbond_distance_DH
_geom_hbond_distance_HA
_geom_hbond_distance_DA
_geom_hbond_angle_DHA
_geom_hbond_publ_flag
O3A H3A O1 . 0.95 2.07 2.743(9) 126 yes
O3B H3B O3A 2_645 0.95 1.82 2.71(2) 154 yes
N4 H4A O1 . 0.95 1.84 2.769(7) 166 yes
N4 H4B O2 2_555 0.95 1.86 2.801(6) 172 yes
N4 H4C O2 1_565 0.95 1.85 2.791(7) 172 yes

loop_
_geom_torsion_atom_site_label_1
_geom_torsion_atom_site_label_2
_geom_torsion_atom_site_label_3
_geom_torsion_atom_site_label_4
_geom_torsion
_geom_torsion_publ_flag
O1 C6 C5 C7 -10.2(8) ?
O1 C6 C5 C8 -129.5(7) ?
O1 C6 C5 C9 106.1(7) yes
O2 C6 C5 C7 168.4(6) ?
O2 C6 C5 C8 49.1(8) ?
O2 C6 C5 C9 -75.4(7) ?
O3A C7 C5 C6 -53.8(8) ?
O3A C7 C5 C8 65.1(8) ?
O3A C7 C5 C9 -170.3(6) yes
O3B C7 C5 C6 173.8(9) ?
O3B C7 C5 C8 -67.3(10) ?
O3B C7 C5 C9 57.0(10) yes
N4 C20 C21 C22 -136.0(7) ?
N4 C20 C21 C26 51.3(9) yes
C5 C9 C10 C11 -179.3(6) ?
C5 C9 C18 C17 178.9(6) ?
C6 C5 C9 C10 -40.6(8) yes
C6 C5 C9 C18 140.4(6) ?
C7 C5 C9 C10 76.6(8) ?
C7 C5 C9 C18 -102.4(7) ?
C8 C5 C9 C10 -161.8(6) ?
C8 C5 C9 C18 19.2(9) ?
C9 C10 C11 C12 -178.2(7) ?
C9 C10 C11 C16 .0(10) ?
C9 C18 C17 C16 1.0(10) ?
C10 C9 C18 C17 .0(10) ?
C10 C11 C12 C13 177.6(7) ?
C10 C11 C16 C15 -178.8(7) ?
C10 C11 C16 C17 1.0(10) ?
C11 C10 C9 C18 -0.2(10) ?
C11 C12 C13 C14 1.0(10) ?
C11 C16 C15 C14 .0(10) ?
C11 C16 C17 C18 -1.0(10) ?
C12 C11 C16 C15 .0(10) ?
C12 C11 C16 C17 179.2(7) ?
C12 C13 C14 C15 -1.0(10) ?
C13 C12 C11 C16 .0(10) ?
C13 C14 C15 C16 .0(10) ?
C14 C15 C16 C17 -179.1(8) ?
C15 C16 C17 C18 178.5(7) ?
C19 C20 C21 C22 100.5(8) ?
C19 C20 C21 C26 -72.2(9) ?
C20 C21 C22 C23 -173.3(7) ?
C20 C21 C26 C25 173.2(8) ?
C21 C22 C23 C24 1.0(10) ?
C21 C26 C25 C24 -1.0(10) ?
C22 C21 C26 C25 .0(10) ?
C22 C23 C24 C25 -2.0(10) ?
C23 C22 C21 C26 .0(10) ?
C23 C24 C25 C26 2.0(10) ?
C23 C24 C25 C26 2.0(10) ?
